data_2221088
loop_
_publ_author_name
'Anuradha, N.'
'Thiruvalluvar, A.'
'Pandiarajan, K.'
'Chitra, S.'
'Butcher, R. J.'

_publ_section_title 5-Acetyl-4-(4-chlorophenyl)-6-methyl-3,4-dihydropyrimidine-2(1<i>H</i>)-thione
_journal_coeditor_code HG2476
_journal_issue 3
_journal_name_full 'Acta Crystallographica Section E'
_journal_page_first o564
_journal_page_last o565
_journal_paper_doi 10.1107/S1600536809005029
_journal_volume 65
_journal_year 2009
_chemical_formula_iupac 'C13 H13 Cl N2 O S'
_chemical_formula_moiety 'C13 H13 Cl N2 O S'
_chemical_formula_structural 'C13 H13 Cl N2 O S'
_chemical_formula_sum 'C13 H13 Cl N2 O S'
_chemical_formula_weight 280.77
_chemical_melting_point 529.5
_chemical_name_common Dihydropyrimidine-2(1H)-thione
_chemical_name_systematic 5-Acetyl-4-(4-chlorophenyl)-6-methyl-3,4-dihydropyrimidine-2(1<i>H</i>)-thione
_space_group_IT_number 2
_symmetry_cell_setting triclinic
_symmetry_space_group_name_Hall '-P 1'
_symmetry_space_group_name_H-M 'P -1'
_atom_sites_solution_hydrogens geom
_atom_sites_solution_primary direct
_atom_sites_solution_secondary difmap
_cell_angle_alpha 73.366(7)
_cell_angle_beta 89.373(7)
_cell_angle_gamma 72.613(7)
_cell_formula_units_Z 2
_cell_length_a 7.2389(6)
_cell_length_b 8.2304(7)
_cell_length_c 12.9038(11)
_cell_measurement_reflns_used 2326
_cell_measurement_temperature 295(2)
_cell_measurement_theta_max 77.1588
_cell_measurement_theta_min 5.8854
_cell_volume 700.62(11)
_computing_cell_refinement 'CrysAlis RED (Oxford Diffraction, 2008)'
_computing_data_collection 'CrysAlis CCD (Oxford Diffraction, 2008)'
_computing_data_reduction 'CrysAlis RED (Oxford Diffraction, 2008'
_computing_molecular_graphics 'ORTEP-3 (Farrugia, 1997)'
_computing_publication_material 'PLATON (Spek, 2009)'
_computing_structure_refinement 'SHELXL97 (Sheldrick, 2008)'
_computing_structure_solution 'SHELXS97 (Sheldrick, 2008)'
_diffrn_ambient_temperature 295(2)
_diffrn_detector_area_resol_mean 10.5081
_diffrn_measured_fraction_theta_full 0.988
_diffrn_measured_fraction_theta_max 0.965
_diffrn_measurement_device_type 'Oxford Diffraction Gemini R'
_diffrn_measurement_method '\f and \w'
_diffrn_radiation_monochromator graphite
_diffrn_radiation_source 'fine-focus sealed tube'
_diffrn_radiation_type CuK\a
_diffrn_radiation_wavelength 1.54184
_diffrn_reflns_av_R_equivalents 0.0363
_diffrn_reflns_av_sigmaI/netI 0.0349
_diffrn_reflns_limit_h_max 5
_diffrn_reflns_limit_h_min -9
_diffrn_reflns_limit_k_max 9
_diffrn_reflns_limit_k_min -10
_diffrn_reflns_limit_l_max 16
_diffrn_reflns_limit_l_min -16
_diffrn_reflns_number 6666
_diffrn_reflns_theta_full 67.50
_diffrn_reflns_theta_max 77.41
_diffrn_reflns_theta_min 5.90
_diffrn_standards_decay_% 0
_diffrn_standards_interval_count 0
_diffrn_standards_interval_time 0
_diffrn_standards_number 0
_exptl_absorpt_coefficient_mu 3.722
_exptl_absorpt_correction_T_max 1.00000
_exptl_absorpt_correction_T_min 0.18227
_exptl_absorpt_correction_type multi-scan
_exptl_absorpt_process_details '(CrysAlis RED; Oxford Diffraction, 2008)'
_exptl_crystal_colour colourless
_exptl_crystal_density_diffrn 1.331
_exptl_crystal_density_method 'Not Measured'
_exptl_crystal_description Prism
_exptl_crystal_F_000 292
_exptl_crystal_size_max 0.42
_exptl_crystal_size_mid 0.25
_exptl_crystal_size_min 0.22
_refine_diff_density_max 0.529
_refine_diff_density_min -0.229
_refine_ls_extinction_method none
_refine_ls_goodness_of_fit_ref 1.031
_refine_ls_hydrogen_treatment mixed
_refine_ls_matrix_type full
_refine_ls_number_parameters 173
_refine_ls_number_reflns 2878
_refine_ls_number_restraints 0
_refine_ls_restrained_S_all 1.031
_refine_ls_R_factor_all 0.0926
_refine_ls_R_factor_gt 0.0710
_refine_ls_shift/su_max 0.001
_refine_ls_shift/su_max_lt 0.001
_refine_ls_shift/su_mean 0.000
_refine_ls_structure_factor_coef Fsqd
_refine_ls_weighting_details 'calc w=1/[\s^2^(Fo^2^)+(0.1275P)^2^+0.1258P] where P=(Fo^2^+2Fc^2^)/3'
_refine_ls_weighting_scheme calc
_refine_ls_wR_factor_gt 0.1863
_refine_ls_wR_factor_ref 0.2016
_reflns_number_gt 2105
_reflns_number_total 2878
_reflns_threshold_expression I>2\s(I)
_cod_data_source_file hg2476.cif
_cod_data_source_block I
_cod_database_code 2221088
_cod_database_fobs_code 2221088

loop_
_symmetry_equiv_pos_site_id
_symmetry_equiv_pos_as_xyz
1 x,y,z
2 -x,-y,-z

loop_
_atom_site_aniso_label
_atom_site_aniso_U_11
_atom_site_aniso_U_22
_atom_site_aniso_U_33
_atom_site_aniso_U_12
_atom_site_aniso_U_13
_atom_site_aniso_U_23
Cl1 0.2014(19) 0.0993(10) 0.0671(8) -0.0081(12) -0.0255(10) 0.0105(7)
S2 0.0423(4) 0.0610(5) 0.0724(6) -0.0201(3) 0.0039(3) -0.0325(4)
O15 0.0355(11) 0.0666(14) 0.105(2) -0.0201(10) 0.0099(12) -0.0365(14)
N1 0.0286(11) 0.0521(14) 0.0644(17) -0.0132(10) 0.0056(10) -0.0232(12)
N3 0.0377(12) 0.0493(13) 0.0526(15) -0.0123(10) 0.0049(10) -0.0238(12)
C2 0.0392(14) 0.0462(14) 0.0448(16) -0.0147(12) 0.0011(12) -0.0141(12)
C4 0.0353(13) 0.0450(14) 0.0465(16) -0.0120(11) 0.0055(11) -0.0164(12)
C5 0.0373(13) 0.0388(13) 0.0467(16) -0.0110(10) 0.0029(11) -0.0133(12)
C6 0.0368(13) 0.0406(13) 0.0465(16) -0.0135(11) 0.0033(11) -0.0126(11)
C15 0.0375(14) 0.0459(15) 0.0549(18) -0.0152(12) -0.0018(12) -0.0094(13)
C16 0.0512(18) 0.064(2) 0.098(3) -0.0223(16) 0.0000(19) -0.038(2)
C41 0.0530(16) 0.0433(15) 0.0510(18) -0.0114(12) 0.0036(14) -0.0200(13)
C42 0.065(2) 0.067(2) 0.063(2) -0.0151(18) 0.0140(18) -0.0108(18)
C43 0.114(4) 0.070(2) 0.059(2) -0.027(3) 0.019(2) -0.011(2)
C44 0.120(4) 0.059(2) 0.054(2) -0.006(2) -0.010(2) -0.0086(18)
C45 0.081(3) 0.095(4) 0.082(3) 0.000(3) -0.025(3) -0.005(3)
C46 0.055(2) 0.078(3) 0.069(3) -0.0081(18) -0.0066(18) -0.005(2)
C61 0.0390(15) 0.0486(16) 0.085(3) -0.0129(12) 0.0042(15) -0.0259(16)

loop_
_atom_site_type_symbol
_atom_site_label
_atom_site_fract_x
_atom_site_fract_y
_atom_site_fract_z
_atom_site_U_iso_or_equiv
_atom_site_thermal_displace_type
_atom_site_calc_flag
_atom_site_refinement_flags
_atom_site_occupancy
Cl Cl1 0.5516(3) 0.8292(2) -0.08141(12) 0.1388(8) Uani d . 1.000
S S2 1.30462(11) 0.38375(11) 0.46485(8) 0.0548(3) Uani d . 1.000
O O15 0.6554(3) 0.0586(3) 0.3317(3) 0.0656(9) Uani d . 1.000
N N1 1.2495(3) 0.1540(3) 0.3701(2) 0.0469(8) Uani d . 1.000
N N3 0.9758(3) 0.3326(3) 0.4163(2) 0.0449(8) Uani d . 1.000
C C2 1.1665(4) 0.2871(4) 0.4144(3) 0.0429(8) Uani d . 1.000
C C4 0.8486(4) 0.2810(4) 0.3534(3) 0.0418(8) Uani d . 1.000
C C5 0.9546(4) 0.1023(4) 0.3372(3) 0.0410(8) Uani d . 1.000
C C6 1.1509(4) 0.0490(4) 0.3417(2) 0.0410(8) Uani d . 1.000
C C15 0.8251(4) 0.0061(4) 0.3157(3) 0.0467(9) Uani d . 1.000
C C16 0.8904(5) -0.1503(5) 0.2717(4) 0.0669(13) Uani d . 1.000
C C41 0.7733(5) 0.4234(4) 0.2449(3) 0.0486(9) Uani d . 1.000
C C42 0.8999(6) 0.4851(5) 0.1744(3) 0.0681(12) Uani d . 1.000
C C43 0.8321(8) 0.6118(6) 0.0741(4) 0.0832(16) Uani d . 1.000
C C44 0.6360(9) 0.6762(6) 0.0464(4) 0.0843(16) Uani d . 1.000
C C45 0.5095(8) 0.6201(7) 0.1132(5) 0.0967(19) Uani d . 1.000
C C46 0.5777(6) 0.4951(6) 0.2145(4) 0.0738(16) Uani d . 1.000
C C61 1.2863(4) -0.1154(4) 0.3226(3) 0.0563(12) Uani d . 1.000
H H1 1.367(5) 0.131(4) 0.361(3) 0.040(8) Uiso d . 1.000
H H3 0.910(5) 0.415(5) 0.448(3) 0.058(10) Uiso d . 1.000
H H4 0.73685 0.26846 0.39490 0.0500 Uiso calc R 1.000
H H16A 0.78061 -0.18685 0.25915 0.1003 Uiso calc R 1.000
H H16B 0.98424 -0.24715 0.32324 0.1003 Uiso calc R 1.000
H H16C 0.94799 -0.11707 0.20472 0.1003 Uiso calc R 1.000
H H42 1.03260 0.44097 0.19439 0.0819 Uiso calc R 1.000
H H43 0.91806 0.65179 0.02692 0.0998 Uiso calc R 1.000
H H45 0.37713 0.66430 0.09217 0.1159 Uiso calc R 1.000
H H46 0.48960 0.45990 0.26195 0.0886 Uiso calc R 1.000
H H61A 1.25700 -0.21851 0.36724 0.0843 Uiso calc R 1.000
H H61B 1.41785 -0.12402 0.34080 0.0843 Uiso calc R 1.000
H H61C 1.27086 -0.10909 0.24764 0.0843 Uiso calc R 1.000

loop_
_atom_type_symbol
_atom_type_description
_atom_type_scat_dispersion_real
_atom_type_scat_dispersion_imag
_atom_type_scat_source
S S 0.3331 0.5567 'International Tables Vol C Tables 4.2.6.8 and 6.1.1.4'
O O 0.0492 0.0322 'International Tables Vol C Tables 4.2.6.8 and 6.1.1.4'
N N 0.0311 0.0180 'International Tables Vol C Tables 4.2.6.8 and 6.1.1.4'
Cl Cl 0.3639 0.7018 'International Tables Vol C Tables 4.2.6.8 and 6.1.1.4'
H H 0.0000 0.0000 'International Tables Vol C Tables 4.2.6.8 and 6.1.1.4'
C C 0.0181 0.0091 'International Tables Vol C Tables 4.2.6.8 and 6.1.1.4'

loop_
_geom_angle_atom_site_label_1
_geom_angle_atom_site_label_2
_geom_angle_atom_site_label_3
_geom_angle_site_symmetry_1
_geom_angle_site_symmetry_2
_geom_angle_site_symmetry_3
_geom_angle
_geom_angle_publ_flag
C2 N1 C6 . . . 124.2(2) no
C2 N3 C4 . . . 124.3(3) no
C2 N1 H1 . . . 118(2) no
C6 N1 H1 . . . 118(2) no
C2 N3 H3 . . . 122(2) no
C4 N3 H3 . . . 113(2) no
S2 C2 N3 . . . 123.2(3) no
N1 C2 N3 . . . 116.3(3) no
S2 C2 N1 . . . 120.5(2) no
N3 C4 C5 . . . 110.0(3) no
N3 C4 C41 . . . 111.2(3) no
C5 C4 C41 . . . 111.1(3) no
C4 C5 C15 . . . 113.8(3) no
C6 C5 C15 . . . 127.1(3) no
C4 C5 C6 . . . 119.1(3) no
N1 C6 C5 . . . 118.6(3) no
N1 C6 C61 . . . 112.4(3) no
C5 C6 C61 . . . 129.0(3) no
C5 C15 C16 . . . 123.5(3) no
O15 C15 C5 . . . 118.3(3) no
O15 C15 C16 . . . 118.2(3) no
C4 C41 C46 . . . 120.9(3) no
C42 C41 C46 . . . 118.0(4) no
C4 C41 C42 . . . 121.1(3) no
C41 C42 C43 . . . 121.2(4) no
C42 C43 C44 . . . 118.5(5) no
Cl1 C44 C43 . . . 118.5(4) no
C43 C44 C45 . . . 121.7(5) no
Cl1 C44 C45 . . . 119.8(5) no
C44 C45 C46 . . . 119.7(5) no
C41 C46 C45 . . . 120.8(4) no
N3 C4 H4 . . . 108.00 no
C5 C4 H4 . . . 108.00 no
C41 C4 H4 . . . 108.00 no
C15 C16 H16A . . . 109.00 no
C15 C16 H16B . . . 109.00 no
C15 C16 H16C . . . 110.00 no
H16A C16 H16B . . . 109.00 no
H16A C16 H16C . . . 110.00 no
H16B C16 H16C . . . 110.00 no
C41 C42 H42 . . . 119.00 no
C43 C42 H42 . . . 119.00 no
C42 C43 H43 . . . 121.00 no
C44 C43 H43 . . . 121.00 no
C44 C45 H45 . . . 120.00 no
C46 C45 H45 . . . 120.00 no
C41 C46 H46 . . . 120.00 no
C45 C46 H46 . . . 120.00 no
C6 C61 H61A . . . 109.00 no
C6 C61 H61B . . . 109.00 no
C6 C61 H61C . . . 109.00 no
H61A C61 H61B . . . 109.00 no
H61A C61 H61C . . . 109.00 no
H61B C61 H61C . . . 109.00 no

loop_
_geom_bond_atom_site_label_1
_geom_bond_atom_site_label_2
_geom_bond_site_symmetry_1
_geom_bond_site_symmetry_2
_geom_bond_distance
_geom_bond_publ_flag
Cl1 C44 . . 1.747(5) no
S2 C2 . . 1.686(3) no
O15 C15 . . 1.211(4) no
N1 C2 . . 1.359(4) no
N1 C6 . . 1.395(4) no
N3 C2 . . 1.320(4) no
N3 C4 . . 1.461(4) no
N1 H1 . . 0.83(4) no
N3 H3 . . 0.90(4) no
C4 C41 . . 1.525(5) no
C4 C5 . . 1.515(5) no
C5 C6 . . 1.353(4) no
C5 C15 . . 1.469(4) no
C6 C61 . . 1.498(5) no
C15 C16 . . 1.501(5) no
C41 C46 . . 1.374(6) no
C41 C42 . . 1.386(6) no
C42 C43 . . 1.392(6) no
C43 C44 . . 1.370(9) no
C44 C45 . . 1.343(9) no
C45 C46 . . 1.397(8) no
C4 H4 . . 0.9800 no
C16 H16A . . 0.9600 no
C16 H16B . . 0.9600 no
C16 H16C . . 0.9600 no
C42 H42 . . 0.9300 no
C43 H43 . . 0.9300 no
C45 H45 . . 0.9300 no
C46 H46 . . 0.9300 no
C61 H61A . . 0.9600 no
C61 H61B . . 0.9600 no
C61 H61C . . 0.9600 no

loop_
_geom_contact_atom_site_label_1
_geom_contact_atom_site_label_2
_geom_contact_distance
_geom_contact_site_symmetry_1
_geom_contact_site_symmetry_2
_geom_contact_publ_flag
Cl1 O15 3.332(4) . 2_665 no
S2 N3 3.328(3) . 2_766 no
S2 H46 2.9200 . 1_655 no
S2 H61A 3.0700 . 1_565 no
S2 H4 3.1900 . 1_655 no
S2 H3 2.43(4) . 2_766 no
S2 H61B 3.0600 . 2_856 no
O15 N1 2.882(3) . 1_455 no
O15 C41 3.253(4) . . no
O15 C46 3.348(6) . . no
O15 C61 3.405(4) . 1_455 no
O15 Cl1 3.332(4) . 2_665 no
O15 H4 2.3300 . . no
O15 H61B 2.5800 . 1_455 no
O15 H1 2.06(4) . 1_455 no
N1 O15 2.882(3) . 1_655 no
N3 S2 3.328(3) . 2_766 no
N1 H42 2.8200 . . no
N3 H42 2.8100 . . no
C2 C42 3.366(5) . . no
C6 C42 3.549(5) . . no
C16 C61 3.061(5) . . no
C16 C42 3.552(6) . 1_545 no
C41 O15 3.253(4) . . no
C42 C6 3.549(5) . . no
C42 C2 3.366(5) . . no
C42 C16 3.552(6) . 1_565 no
C43 C43 3.492(7) . 2_765 no
C46 O15 3.348(6) . . no
C61 C16 3.061(5) . . no
C61 O15 3.405(4) . 1_655 no
C2 H42 2.8100 . . no
C5 H42 3.0800 . . no
C6 H16B 3.0900 . . no
C15 H61A 3.0900 . . no
C16 H61C 2.8800 . . no
C16 H61A 2.7700 . . no
C42 H16A 3.0800 . 1_565 no
C43 H43 2.9800 . 2_765 no
C61 H16B 2.7100 . . no
C61 H16C 2.9000 . . no
H1 O15 2.06(4) . 1_655 no
H1 H61B 2.1100 . . no
H3 S2 2.43(4) . 2_766 no
H4 S2 3.1900 . 1_455 no
H4 O15 2.3300 . . no
H4 H46 2.3400 . . no
H16A C42 3.0800 . 1_545 no
H16B C6 3.0900 . . no
H16B C61 2.7100 . . no
H16B H61A 2.1600 . . no
H16C C61 2.9000 . . no
H16C H61C 2.4300 . . no
H42 N1 2.8200 . . no
H42 N3 2.8100 . . no
H42 C2 2.8100 . . no
H42 C5 3.0800 . . no
H43 C43 2.9800 . 2_765 no
H46 S2 2.9200 . 1_455 no
H46 H4 2.3400 . . no
H61A S2 3.0700 . 1_545 no
H61A C15 3.0900 . . no
H61A C16 2.7700 . . no
H61A H16B 2.1600 . . no
H61B O15 2.5800 . 1_655 no
H61B H1 2.1100 . . no
H61B S2 3.0600 . 2_856 no
H61C C16 2.8800 . . no
H61C H16C 2.4300 . . no

loop_
_geom_hbond_atom_site_label_D
_geom_hbond_atom_site_label_H
_geom_hbond_atom_site_label_A
_geom_hbond_site_symmetry_A
_geom_hbond_distance_DH
_geom_hbond_distance_HA
_geom_hbond_distance_DA
_geom_hbond_angle_DHA
_geom_hbond_publ_flag
N1 H1 O15 1_655 0.83(4) 2.06(4) 2.882(3) 175(4) yes
N3 H3 S2 2_766 0.90(4) 2.43(4) 3.328(3) 172(3) yes
C61 H61B O15 1_655 0.96 2.58 3.405(4) 144 yes

loop_
_geom_torsion_atom_site_label_1
_geom_torsion_atom_site_label_2
_geom_torsion_atom_site_label_3
_geom_torsion_atom_site_label_4
_geom_torsion_site_symmetry_1
_geom_torsion_site_symmetry_2
_geom_torsion_site_symmetry_3
_geom_torsion_site_symmetry_4
_geom_torsion
_geom_torsion_publ_flag
C6 N1 C2 S2 . . . . 169.9(2) no
C6 N1 C2 N3 . . . . -9.4(5) no
C2 N1 C6 C5 . . . . 13.7(4) no
C2 N1 C6 C61 . . . . -164.9(3) no
C4 N3 C2 S2 . . . . 166.0(3) no
C4 N3 C2 N1 . . . . -14.8(5) no
C2 N3 C4 C5 . . . . 30.5(4) no
C2 N3 C4 C41 . . . . -93.1(4) no
N3 C4 C5 C6 . . . . -24.4(4) no
N3 C4 C5 C15 . . . . 156.7(3) no
C41 C4 C5 C6 . . . . 99.1(4) no
C41 C4 C5 C15 . . . . -79.8(4) no
N3 C4 C41 C42 . . . . 53.6(4) no
N3 C4 C41 C46 . . . . -126.0(4) no
C5 C4 C41 C42 . . . . -69.3(4) no
C5 C4 C41 C46 . . . . 111.1(4) no
C4 C5 C6 N1 . . . . 5.3(5) no
C4 C5 C6 C61 . . . . -176.4(3) no
C15 C5 C6 N1 . . . . -176.0(3) no
C15 C5 C6 C61 . . . . 2.4(6) no
C4 C5 C15 O15 . . . . -12.9(5) no
C4 C5 C15 C16 . . . . 165.2(4) no
C6 C5 C15 O15 . . . . 168.3(4) no
C6 C5 C15 C16 . . . . -13.7(6) no
C4 C41 C42 C43 . . . . 178.4(4) no
C46 C41 C42 C43 . . . . -2.0(6) no
C4 C41 C46 C45 . . . . -177.3(4) no
C42 C41 C46 C45 . . . . 3.1(7) no
C41 C42 C43 C44 . . . . 0.6(7) no
C42 C43 C44 Cl1 . . . . -177.8(4) no
C42 C43 C44 C45 . . . . -0.1(8) no
Cl1 C44 C45 C46 . . . . 178.7(4) no
C43 C44 C45 C46 . . . . 1.1(8) no
C44 C45 C46 C41 . . . . -2.7(8) no

loop_
_cod_related_entry_id
_cod_related_entry_database
_cod_related_entry_code
1 ChemSpider 9612340
